data_7152686
loop_
_publ_author_name
'Jiang, Bo'
'Wang, Xue'
'Li, Meng-Yuan'
'Wu, Qiong'
'Ye, Qin'
'Xu, Hai-Wei'
'Tu, Shu-Jiang'

_publ_section_title
;
 A domino synthetic strategy leading to two-carbon-tethered fused
 acridine/indole pairs and fused acridine derivatives.
;
_journal_issue 42
_journal_name_full 'Organic &amp; biomolecular chemistry'
_journal_page_first 8533
_journal_page_last 8538
_journal_paper_doi 10.1039/c2ob26315g
_journal_volume 10
_journal_year 2012
_chemical_formula_sum 'C23 H19 Cl N2 O'
_chemical_formula_weight 374.85
_chemical_name_systematic
;
?
;
_space_group_IT_number 2
_symmetry_cell_setting triclinic
_symmetry_space_group_name_Hall '-P 1'
_symmetry_space_group_name_H-M 'P -1'
_atom_sites_solution_hydrogens geom
_atom_sites_solution_primary direct
_atom_sites_solution_secondary difmap
_audit_creation_method SHELXL-97
_cell_angle_alpha 109.877(2)
_cell_angle_beta 103.0160(10)
_cell_angle_gamma 102.5880(10)
_cell_formula_units_Z 2
_cell_length_a 9.8221(9)
_cell_length_b 10.0780(10)
_cell_length_c 11.4409(12)
_cell_measurement_reflns_used 1158
_cell_measurement_temperature 298(2)
_cell_measurement_theta_max 23.564
_cell_measurement_theta_min 2.333
_cell_volume 982.60(17)
_computing_cell_refinement 'Bruker SMART'
_computing_data_collection 'Bruker SMART'
_computing_data_reduction 'Bruker SHELXTL'
_computing_molecular_graphics 'Bruker SHELXTL'
_computing_publication_material 'Bruker SHELXTL'
_computing_structure_refinement 'SHELXL-97 (Sheldrick, 1997)'
_computing_structure_solution 'SHELXS-97 (Sheldrick, 1990)'
_diffrn_ambient_temperature 298(2)
_diffrn_measured_fraction_theta_full 0.983
_diffrn_measured_fraction_theta_max 0.983
_diffrn_measurement_device_type 'CCD area detector'
_diffrn_measurement_method 'phi and omega scans'
_diffrn_radiation_monochromator graphite
_diffrn_radiation_source 'fine-focus sealed tube'
_diffrn_radiation_type MoK\a
_diffrn_radiation_wavelength 0.71073
_diffrn_reflns_av_R_equivalents 0.0227
_diffrn_reflns_av_sigmaI/netI 0.0589
_diffrn_reflns_limit_h_max 11
_diffrn_reflns_limit_h_min -11
_diffrn_reflns_limit_k_max 11
_diffrn_reflns_limit_k_min -7
_diffrn_reflns_limit_l_max 13
_diffrn_reflns_limit_l_min -13
_diffrn_reflns_number 4969
_diffrn_reflns_theta_full 25.02
_diffrn_reflns_theta_max 25.02
_diffrn_reflns_theta_min 2.27
_exptl_absorpt_coefficient_mu 0.209
_exptl_absorpt_correction_T_max 0.9754
_exptl_absorpt_correction_T_min 0.9286
_exptl_absorpt_correction_type multi-scan
_exptl_absorpt_process_details sadabs
_exptl_crystal_colour yellow
_exptl_crystal_density_diffrn 1.267
_exptl_crystal_density_method 'not measured'
_exptl_crystal_description block
_exptl_crystal_F_000 392
_exptl_crystal_size_max 0.36
_exptl_crystal_size_mid 0.33
_exptl_crystal_size_min 0.12
_refine_diff_density_max 0.232
_refine_diff_density_min -0.245
_refine_diff_density_rms 0.041
_refine_ls_extinction_coef constr
_refine_ls_extinction_method none
_refine_ls_goodness_of_fit_ref 1.041
_refine_ls_hydrogen_treatment mixed
_refine_ls_matrix_type full
_refine_ls_number_parameters 244
_refine_ls_number_reflns 3409
_refine_ls_number_restraints 0
_refine_ls_restrained_S_all 1.041
_refine_ls_R_factor_all 0.0908
_refine_ls_R_factor_gt 0.0489
_refine_ls_shift/su_max 0.000
_refine_ls_shift/su_mean 0.000
_refine_ls_structure_factor_coef Fsqd
_refine_ls_weighting_details 'calc w=1/[\s^2^(Fo^2^)+(0.0366P)^2^+0.0000P] where P=(Fo^2^+2Fc^2^)/3'
_refine_ls_weighting_scheme calc
_refine_ls_wR_factor_gt 0.1012
_refine_ls_wR_factor_ref 0.1139
_reflns_number_gt 1927
_reflns_number_total 3409
_reflns_threshold_expression >2sigma(I)
_cod_data_source_file c2ob26315g.txt
_cod_data_source_block 120214a
_cod_depositor_comments
;
The following automatic conversions were performed:

'_symmetry_cell_setting' value 'Triclinic' changed to 'triclinic'
according to /home/saulius/struct/CIF-dictionaries/cif_core.dic
dictionary named 'cif_core.dic' version 2.4.2 from 2011-04-26.

Automatic conversion script
Id: cif_fix_values 1891 2012-01-12 08:04:46Z andrius 
;
_cod_original_sg_symbol_H-M P-1
_cod_database_code 7152686

loop_
_symmetry_equiv_pos_as_xyz
'x, y, z'
'-x, -y, -z'

loop_
_atom_site_label
_atom_site_type_symbol
_atom_site_fract_x
_atom_site_fract_y
_atom_site_fract_z
_atom_site_U_iso_or_equiv
_atom_site_adp_type
_atom_site_occupancy
_atom_site_symmetry_multiplicity
_atom_site_calc_flag
_atom_site_refinement_flags
Cl1 Cl 0.39181(9) -0.25598(9) -0.08441(7) 0.0829(3) Uani 1 1 d .
N1 N 0.6054(2) 0.3401(2) 0.56095(19) 0.0452(5) Uani 1 1 d .
N2 N 0.1970(2) -0.0880(2) 0.3900(2) 0.0531(6) Uani 1 1 d .
O1 O 0.67617(19) 0.2584(2) 0.37098(17) 0.0651(5) Uani 1 1 d .
C1 C 0.5915(3) 0.2383(3) 0.4331(2) 0.0481(7) Uani 1 1 d .
C2 C 0.4561(2) 0.1100(3) 0.3930(2) 0.0425(6) Uani 1 1 d .
C3 C 0.3972(3) 0.1411(3) 0.4942(2) 0.0419(6) Uani 1 1 d .
C4 C 0.4837(2) 0.2852(3) 0.6008(2) 0.0435(6) Uani 1 1 d .
C5 C 0.4372(3) 0.3406(3) 0.7043(2) 0.0510(7) Uani 1 1 d .
H5 H 0.4985 0.4261 0.7778 0.061 Uiso 1 1 calc R
C6 C 0.2818(3) 0.2610(3) 0.6996(3) 0.0528(7) Uani 1 1 d .
C7 C 0.2303(3) 0.0876(3) 0.6183(3) 0.0545(7) Uani 1 1 d .
H7A H 0.2749 0.0430 0.6731 0.065 Uiso 1 1 calc R
H7B H 0.1241 0.0483 0.5959 0.065 Uiso 1 1 calc R
C8 C 0.2698(3) 0.0418(3) 0.4930(3) 0.0467(6) Uani 1 1 d .
C9 C 0.2506(3) -0.1219(3) 0.2820(3) 0.0486(7) Uani 1 1 d .
C10 C 0.3808(3) -0.0273(3) 0.2783(2) 0.0450(6) Uani 1 1 d .
C11 C 0.4247(3) -0.0708(3) 0.1638(2) 0.0507(7) Uani 1 1 d .
H11 H 0.5083 -0.0098 0.1602 0.061 Uiso 1 1 calc R
C12 C 0.3413(3) -0.2048(3) 0.0583(3) 0.0576(7) Uani 1 1 d .
C13 C 0.2147(3) -0.2998(3) 0.0616(3) 0.0658(8) Uani 1 1 d .
H13 H 0.1609 -0.3898 -0.0101 0.079 Uiso 1 1 calc R
C14 C 0.1709(3) -0.2589(3) 0.1710(3) 0.0629(8) Uani 1 1 d .
H14 H 0.0874 -0.3222 0.1724 0.075 Uiso 1 1 calc R
C15 C 0.7195(3) 0.4836(3) 0.6323(2) 0.0438(6) Uani 1 1 d .
C16 C 0.6861(3) 0.6120(3) 0.6962(3) 0.0546(7) Uani 1 1 d .
H16 H 0.5893 0.6057 0.6929 0.066 Uiso 1 1 calc R
C17 C 0.7981(3) 0.7490(3) 0.7647(3) 0.0609(8) Uani 1 1 d .
H17 H 0.7750 0.8329 0.8088 0.073 Uiso 1 1 calc R
C18 C 0.9448(3) 0.7638(3) 0.7690(3) 0.0560(7) Uani 1 1 d .
C19 C 0.9750(3) 0.6347(3) 0.7023(3) 0.0610(8) Uani 1 1 d .
H19 H 1.0710 0.6418 0.7023 0.073 Uiso 1 1 calc R
C20 C 0.8654(3) 0.4955(3) 0.6356(2) 0.0528(7) Uani 1 1 d .
H20 H 0.8890 0.4112 0.5937 0.063 Uiso 1 1 calc R
C21 C 1.0659(3) 0.9142(3) 0.8418(3) 0.0849(10) Uani 1 1 d .
H21A H 1.1095 0.9294 0.9313 0.127 Uiso 1 1 calc R
H21B H 1.0246 0.9918 0.8403 0.127 Uiso 1 1 calc R
H21C H 1.1402 0.9163 0.7998 0.127 Uiso 1 1 calc R
C22 C 0.2778(3) 0.2934(3) 0.8412(3) 0.0722(9) Uani 1 1 d .
H22A H 0.3451 0.2543 0.8830 0.108 Uiso 1 1 calc R
H22B H 0.1797 0.2470 0.8376 0.108 Uiso 1 1 calc R
H22C H 0.3061 0.3991 0.8906 0.108 Uiso 1 1 calc R
C23 C 0.1745(3) 0.3257(3) 0.6319(3) 0.0712(9) Uani 1 1 d .
H23A H 0.0770 0.2847 0.6328 0.107 Uiso 1 1 calc R
H23B H 0.1729 0.3003 0.5427 0.107 Uiso 1 1 calc R
H23C H 0.2071 0.4322 0.6785 0.107 Uiso 1 1 calc R

loop_
_atom_site_aniso_label
_atom_site_aniso_U_11
_atom_site_aniso_U_22
_atom_site_aniso_U_33
_atom_site_aniso_U_23
_atom_site_aniso_U_13
_atom_site_aniso_U_12
Cl1 0.1057(7) 0.0714(6) 0.0475(5) 0.0064(4) 0.0257(4) 0.0115(5)
N1 0.0380(12) 0.0414(13) 0.0456(13) 0.0095(11) 0.0123(10) 0.0076(10)
N2 0.0482(13) 0.0463(14) 0.0577(15) 0.0146(13) 0.0177(12) 0.0120(11)
O1 0.0642(12) 0.0626(13) 0.0537(12) 0.0130(10) 0.0271(10) 0.0019(10)
C1 0.0478(16) 0.0465(17) 0.0437(16) 0.0137(14) 0.0120(14) 0.0135(14)
C2 0.0404(15) 0.0381(15) 0.0460(16) 0.0156(13) 0.0120(13) 0.0115(13)
C3 0.0383(14) 0.0378(15) 0.0457(16) 0.0144(13) 0.0113(12) 0.0118(12)
C4 0.0380(14) 0.0418(16) 0.0471(16) 0.0144(13) 0.0128(13) 0.0133(12)
C5 0.0452(16) 0.0479(17) 0.0466(17) 0.0083(14) 0.0123(13) 0.0108(13)
C6 0.0503(17) 0.0511(18) 0.0550(18) 0.0143(15) 0.0252(14) 0.0164(14)
C7 0.0476(16) 0.0536(18) 0.0598(19) 0.0192(15) 0.0227(14) 0.0127(14)
C8 0.0450(16) 0.0410(16) 0.0509(17) 0.0143(14) 0.0148(13) 0.0157(14)
C9 0.0466(16) 0.0405(16) 0.0513(17) 0.0131(14) 0.0127(14) 0.0126(14)
C10 0.0471(16) 0.0407(16) 0.0430(16) 0.0138(13) 0.0100(13) 0.0162(13)
C11 0.0517(16) 0.0483(17) 0.0467(17) 0.0175(15) 0.0129(14) 0.0122(14)
C12 0.0676(19) 0.0508(18) 0.0437(17) 0.0118(15) 0.0131(15) 0.0161(16)
C13 0.064(2) 0.0492(19) 0.0536(19) 0.0033(15) 0.0060(16) 0.0038(16)
C14 0.0568(18) 0.0496(19) 0.061(2) 0.0096(16) 0.0136(16) 0.0035(15)
C15 0.0425(15) 0.0392(16) 0.0406(15) 0.0127(13) 0.0087(12) 0.0071(13)
C16 0.0463(16) 0.0453(18) 0.0643(19) 0.0154(15) 0.0146(14) 0.0146(14)
C17 0.067(2) 0.0430(17) 0.064(2) 0.0148(16) 0.0166(16) 0.0192(16)
C18 0.0561(18) 0.0471(18) 0.0549(18) 0.0213(15) 0.0101(15) 0.0056(15)
C19 0.0451(17) 0.062(2) 0.063(2) 0.0196(17) 0.0125(15) 0.0082(16)
C20 0.0435(16) 0.0486(17) 0.0588(18) 0.0140(15) 0.0160(14) 0.0141(14)
C21 0.083(2) 0.056(2) 0.085(3) 0.0156(19) 0.0155(19) -0.0036(18)
C22 0.079(2) 0.064(2) 0.073(2) 0.0178(18) 0.0418(18) 0.0194(17)
C23 0.0545(18) 0.067(2) 0.091(2) 0.0272(19) 0.0258(17) 0.0248(16)

loop_
_atom_type_symbol
_atom_type_description
_atom_type_scat_dispersion_real
_atom_type_scat_dispersion_imag
_atom_type_scat_source
C C 0.0033 0.0016 'International Tables Vol C Tables 4.2.6.8 and 6.1.1.4'
H H 0.0000 0.0000 'International Tables Vol C Tables 4.2.6.8 and 6.1.1.4'
N N 0.0061 0.0033 'International Tables Vol C Tables 4.2.6.8 and 6.1.1.4'
O O 0.0106 0.0060 'International Tables Vol C Tables 4.2.6.8 and 6.1.1.4'
Cl Cl 0.1484 0.1585 'International Tables Vol C Tables 4.2.6.8 and 6.1.1.4'

loop_
_geom_angle_atom_site_label_1
_geom_angle_atom_site_label_2
_geom_angle_atom_site_label_3
_geom_angle
C1 N1 C4 110.36(19)
C1 N1 C15 123.46(19)
C4 N1 C15 125.9(2)
C8 N2 C9 117.7(2)
O1 C1 N1 125.1(2)
O1 C1 C2 128.8(2)
N1 C1 C2 106.08(19)
C3 C2 C10 118.3(2)
C3 C2 C1 107.1(2)
C10 C2 C1 134.6(2)
C2 C3 C8 123.3(2)
C2 C3 C4 111.5(2)
C8 C3 C4 125.1(2)
C5 C4 N1 134.7(2)
C5 C4 C3 120.3(2)
N1 C4 C3 104.9(2)
C4 C5 C6 119.5(2)
C4 C5 H5 120.3
C6 C5 H5 120.3
C5 C6 C22 110.0(2)
C5 C6 C23 106.6(2)
C22 C6 C23 109.8(2)
C5 C6 C7 112.89(19)
C22 C6 C7 109.0(2)
C23 C6 C7 108.6(2)
C8 C7 C6 113.8(2)
C8 C7 H7A 108.8
C6 C7 H7A 108.8
C8 C7 H7B 108.8
C6 C7 H7B 108.8
H7A C7 H7B 107.7
N2 C8 C3 120.8(2)
N2 C8 C7 123.1(2)
C3 C8 C7 115.9(2)
N2 C9 C14 117.7(2)
N2 C9 C10 124.2(2)
C14 C9 C10 118.2(2)
C11 C10 C2 124.5(2)
C11 C10 C9 119.9(2)
C2 C10 C9 115.6(2)
C12 C11 C10 119.1(2)
C12 C11 H11 120.4
C10 C11 H11 120.4
C11 C12 C13 121.5(2)
C11 C12 Cl1 119.3(2)
C13 C12 Cl1 119.2(2)
C14 C13 C12 119.9(3)
C14 C13 H13 120.1
C12 C13 H13 120.1
C13 C14 C9 121.4(2)
C13 C14 H14 119.3
C9 C14 H14 119.3
C20 C15 C16 119.3(2)
C20 C15 N1 119.7(2)
C16 C15 N1 121.0(2)
C17 C16 C15 119.9(2)
C17 C16 H16 120.0
C15 C16 H16 120.0
C16 C17 C18 121.8(3)
C16 C17 H17 119.1
C18 C17 H17 119.1
C19 C18 C17 117.3(3)
C19 C18 C21 121.2(3)
C17 C18 C21 121.5(3)
C20 C19 C18 122.0(2)
C20 C19 H19 119.0
C18 C19 H19 119.0
C19 C20 C15 119.6(2)
C19 C20 H20 120.2
C15 C20 H20 120.2
C18 C21 H21A 109.5
C18 C21 H21B 109.5
H21A C21 H21B 109.5
C18 C21 H21C 109.5
H21A C21 H21C 109.5
H21B C21 H21C 109.5
C6 C22 H22A 109.5
C6 C22 H22B 109.5
H22A C22 H22B 109.5
C6 C22 H22C 109.5
H22A C22 H22C 109.5
H22B C22 H22C 109.5
C6 C23 H23A 109.5
C6 C23 H23B 109.5
H23A C23 H23B 109.5
C6 C23 H23C 109.5
H23A C23 H23C 109.5
H23B C23 H23C 109.5

loop_
_geom_bond_atom_site_label_1
_geom_bond_atom_site_label_2
_geom_bond_distance
Cl1 C12 1.755(3)
N1 C1 1.427(3)
N1 C4 1.440(3)
N1 C15 1.446(3)
N2 C8 1.333(3)
N2 C9 1.415(3)
O1 C1 1.237(3)
C1 C2 1.491(3)
C2 C3 1.381(3)
C2 C10 1.437(3)
C3 C8 1.416(3)
C3 C4 1.453(3)
C4 C5 1.352(3)
C5 C6 1.541(3)
C5 H5 0.9300
C6 C22 1.551(3)
C6 C23 1.553(3)
C6 C7 1.573(3)
C7 C8 1.515(3)
C7 H7A 0.9700
C7 H7B 0.9700
C9 C14 1.422(3)
C9 C10 1.438(3)
C10 C11 1.428(3)
C11 C12 1.385(3)
C11 H11 0.9300
C12 C13 1.411(3)
C13 C14 1.375(3)
C13 H13 0.9300
C14 H14 0.9300
C15 C20 1.402(3)
C15 C16 1.403(3)
C16 C17 1.395(4)
C16 H16 0.9300
C17 C18 1.403(3)
C17 H17 0.9300
C18 C19 1.400(3)
C18 C21 1.522(4)
C19 C20 1.398(3)
C19 H19 0.9300
C20 H20 0.9300
C21 H21A 0.9600
C21 H21B 0.9600
C21 H21C 0.9600
C22 H22A 0.9600
C22 H22B 0.9600
C22 H22C 0.9600
C23 H23A 0.9600
C23 H23B 0.9600
C23 H23C 0.9600

loop_
_geom_torsion_atom_site_label_1
_geom_torsion_atom_site_label_2
_geom_torsion_atom_site_label_3
_geom_torsion_atom_site_label_4
_geom_torsion
C4 N1 C1 O1 176.9(2)
C15 N1 C1 O1 2.2(4)
C4 N1 C1 C2 -2.1(2)
C15 N1 C1 C2 -176.7(2)
O1 C1 C2 C3 -178.2(2)
N1 C1 C2 C3 0.6(2)
O1 C1 C2 C10 1.1(4)
N1 C1 C2 C10 180.0(2)
C10 C2 C3 C8 2.6(4)
C1 C2 C3 C8 -177.9(2)
C10 C2 C3 C4 -178.4(2)
C1 C2 C3 C4 1.0(3)
C1 N1 C4 C5 -173.8(3)
C15 N1 C4 C5 0.7(4)
C1 N1 C4 C3 2.6(2)
C15 N1 C4 C3 177.1(2)
C2 C3 C4 C5 174.8(2)
C8 C3 C4 C5 -6.3(4)
C2 C3 C4 N1 -2.2(3)
C8 C3 C4 N1 176.7(2)
N1 C4 C5 C6 167.3(2)
C3 C4 C5 C6 -8.6(3)
C4 C5 C6 C22 153.9(2)
C4 C5 C6 C23 -87.2(3)
C4 C5 C6 C7 31.9(3)
C5 C6 C7 C8 -41.1(3)
C22 C6 C7 C8 -163.6(2)
C23 C6 C7 C8 76.8(3)
C9 N2 C8 C3 -0.7(3)
C9 N2 C8 C7 -176.0(2)
C2 C3 C8 N2 -1.6(4)
C4 C3 C8 N2 179.6(2)
C2 C3 C8 C7 173.9(2)
C4 C3 C8 C7 -4.9(3)
C6 C7 C8 N2 -156.1(2)
C6 C7 C8 C3 28.5(3)
C8 N2 C9 C14 -178.6(2)
C8 N2 C9 C10 2.1(3)
C3 C2 C10 C11 176.8(2)
C1 C2 C10 C11 -2.4(4)
C3 C2 C10 C9 -1.2(3)
C1 C2 C10 C9 179.5(2)
N2 C9 C10 C11 -179.2(2)
C14 C9 C10 C11 1.4(3)
N2 C9 C10 C2 -1.1(3)
C14 C9 C10 C2 179.6(2)
C2 C10 C11 C12 -178.7(2)
C9 C10 C11 C12 -0.7(4)
C10 C11 C12 C13 -0.4(4)
C10 C11 C12 Cl1 178.15(17)
C11 C12 C13 C14 0.7(4)
Cl1 C12 C13 C14 -177.9(2)
C12 C13 C14 C9 0.1(4)
N2 C9 C14 C13 179.5(2)
C10 C9 C14 C13 -1.2(4)
C1 N1 C15 C20 -44.1(3)
C4 N1 C15 C20 142.0(2)
C1 N1 C15 C16 134.6(2)
C4 N1 C15 C16 -39.2(3)
C20 C15 C16 C17 -1.5(4)
N1 C15 C16 C17 179.8(2)
C15 C16 C17 C18 1.8(4)
C16 C17 C18 C19 -0.5(4)
C16 C17 C18 C21 178.8(3)
C17 C18 C19 C20 -1.1(4)
C21 C18 C19 C20 179.6(2)
C18 C19 C20 C15 1.4(4)
C16 C15 C20 C19 -0.1(4)
N1 C15 C20 C19 178.7(2)
